data_2012145
loop_
_publ_author_name
'Lokaj, Jan'
'Kettmann, Viktor'
'Milata, Viktor'
'Hodul, Pavol'
'Kotta\<s, Peter'
'Petrov, Ognyan'

_publ_section_title
;Dimethyl
 2-{[2-(methoxycarbonyl)-1-(methoxycarbonylmethyl)pyrrol-4-yl]methylene}propanedioate
;
_journal_issue 8
_journal_name_full 'Acta Crystallographica Section C'
_journal_page_first 973
_journal_page_last 974
_journal_paper_doi 10.1107/S0108270101008204
_journal_volume 57
_journal_year 2001
_chemical_formula_moiety 'C15 H17 N O8 '
_chemical_formula_sum 'C15 H17 N O8'
_chemical_formula_weight 339.30
_chemical_melting_point 411
_chemical_name_systematic
;
Dimethyl 2-[(2-Methoxycarbonyl-1-methoxycarbonylmethyl-4-pyrrolyl)methylene]-
propanedioate
;
_space_group_IT_number 14
_symmetry_cell_setting monoclinic
_symmetry_space_group_name_Hall '-P 2yn'
_symmetry_space_group_name_H-M 'P 1 21/n 1'
_cell_angle_alpha 90.00
_cell_angle_beta 105.44(4)
_cell_angle_gamma 90.00
_cell_formula_units_Z 4
_cell_length_a 9.906(4)
_cell_length_b 12.528(5)
_cell_length_c 13.991(5)
_cell_measurement_reflns_used 15
_cell_measurement_temperature 293(2)
_cell_measurement_theta_max 17
_cell_measurement_theta_min 8
_cell_volume 1673.7(12)
_computing_cell_refinement 'Syntex software '
_computing_data_collection 'Syntex software (Syntex, 1973)'
_computing_data_reduction 'XP21 (Pavel\<c\'ik, 1987) '
_computing_molecular_graphics 'ORTEPII (Johnson, 1976) '
_computing_publication_material SHELXL97
_computing_structure_refinement 'SHELXL97 (Sheldrick, 1997)'
_computing_structure_solution 'SHELXS97 (Sheldrick, 1990)'
_diffrn_ambient_temperature 293(2)
_diffrn_measurement_device 'Syntex P2~1~ diffractometer '
_diffrn_measurement_method \q/2\q
_diffrn_radiation_monochromator graphite
_diffrn_radiation_source 'fine-focus sealed tube'
_diffrn_radiation_type MoK\a
_diffrn_radiation_wavelength .71073
_diffrn_reflns_av_R_equivalents .0372
_diffrn_reflns_limit_h_max 0
_diffrn_reflns_limit_h_min -11
_diffrn_reflns_limit_k_max 0
_diffrn_reflns_limit_k_min -14
_diffrn_reflns_limit_l_max 16
_diffrn_reflns_limit_l_min -16
_diffrn_reflns_number 3064
_diffrn_reflns_theta_max 25.00
_diffrn_reflns_theta_min 2.68
_diffrn_standards_decay_% 2
_diffrn_standards_interval_count 98
_diffrn_standards_number 2
_exptl_absorpt_coefficient_mu .111
_exptl_absorpt_correction_type none
_exptl_crystal_colour colourless
_exptl_crystal_density_diffrn 1.347
_exptl_crystal_density_meas 1.350(10)
_exptl_crystal_density_method 'flotation in bromoform/c-hexane '
_exptl_crystal_description plate
_exptl_crystal_F_000 712
_exptl_crystal_size_max .35
_exptl_crystal_size_mid .30
_exptl_crystal_size_min .10
_refine_diff_density_max .229
_refine_diff_density_min -.177
_refine_ls_extinction_method none
_refine_ls_goodness_of_fit_ref 1.002
_refine_ls_hydrogen_treatment riding
_refine_ls_matrix_type full
_refine_ls_number_parameters 221
_refine_ls_number_reflns 2883
_refine_ls_number_restraints 0
_refine_ls_restrained_S_all 1.002
_refine_ls_R_factor_all .0801
_refine_ls_R_factor_gt .0585
_refine_ls_shift/su_max .002
_refine_ls_structure_factor_coef Fsqd
_refine_ls_weighting_details 'calc w=1/[\s^2^(Fo^2^)+(0.1083P)^2^] where P=(Fo^2^+2Fc^2^)/3'
_refine_ls_weighting_scheme calc
_refine_ls_wR_factor_ref .1967
_reflns_number_gt 1837
_reflns_number_total 2883
_reflns_threshold_expression I>2\s(I)
_cod_data_source_file jz1455.cif
_cod_data_source_block I
_cod_original_cell_volume 1673.7(11)
_cod_original_sg_symbol_H-M 'P 21/n'
_cod_original_formula_sum 'C15 H17 N O8 '
_cod_database_code 2012145
_cod_database_fobs_code 2012145

loop_
_symmetry_equiv_pos_as_xyz
'x, y, z'
'-x+1/2, y+1/2, -z+1/2'
'-x, -y, -z'
'x-1/2, -y-1/2, z-1/2'

loop_
_atom_site_label
_atom_site_fract_x
_atom_site_fract_y
_atom_site_fract_z
_atom_site_U_iso_or_equiv
_atom_site_adp_type
_atom_site_calc_flag
_atom_site_refinement_flags
_atom_site_occupancy
_atom_site_disorder_assembly
_atom_site_disorder_group
_atom_site_type_symbol
N1 -.1372(2) .13077(19) .59636(18) .0661(7) Uani d . 1 . . N
C2 .0084(3) .1083(2) .6196(2) .0634(7) Uani d . 1 . . C
C3 .0218(3) -.0002(2) .62588(19) .0602(7) Uani d . 1 . . C
H3 .1059 -.0375 .6392 .072 Uiso calc R 1 . . H
C4 -.1144(3) -.0473(2) .60868(19) .0557(7) Uani d . 1 . . C
C5 -.2090(3) .0374(2) .5890(2) .0646(8) Uani d . 1 . . C
H5 -.3060 .0311 .5734 .078 Uiso calc R 1 . . H
C6 -.2020(3) .2372(2) .5814(2) .0645(8) Uani d . 1 . . C
H6A -.1574 .2829 .6368 .077 Uiso calc R 1 . . H
H6B -.3004 .2313 .5792 .077 Uiso calc R 1 . . H
C7 -.1875(3) .2869(2) .4857(2) .0610(7) Uani d . 1 . . C
O8 -.1687(2) .23988(18) .41503(16) .0775(6) Uani d . 1 . . O
O9 -.2007(2) .39301(16) .48993(16) .0778(6) Uani d . 1 . . O
C10 -.1805(5) .4537(3) .4061(3) .1008(12) Uani d . 1 . . C
H10A -.1839 .5286 .4195 .151 Uiso calc R 1 . . H
H10B -.2533 .4361 .3477 .151 Uiso calc R 1 . . H
H10C -.0911 .4363 .3957 .151 Uiso calc R 1 . . H
C11 .1130(3) .1929(2) .6296(2) .0634(7) Uani d . 1 . . C
O12 .0870(2) .28645(18) .61594(18) .0885(7) Uani d . 1 . . O
O13 .2428(2) .15240(15) .65611(16) .0718(6) Uani d . 1 . . O
C14 .3556(3) .2324(3) .6720(3) .0883(10) Uani d . 1 . . C
H14A .4443 .1981 .6989 .133 Uiso calc R 1 . . H
H14B .3412 .2857 .7176 .133 Uiso calc R 1 . . H
H14C .3547 .2654 .6100 .133 Uiso calc R 1 . . H
C15 -.1410(3) -.1606(2) .6151(2) .0612(7) Uani d . 1 . . C
H15 -.0639 -.2047 .6202 .073 Uiso calc R 1 . . H
C16 -.2598(3) -.2109(2) .6149(2) .0614(7) Uani d . 1 . . C
C17 -.3979(3) -.1538(2) .6029(2) .0634(7) Uani d . 1 . . C
O18 -.4825(2) -.13889(18) .52388(17) .0853(7) Uani d . 1 . . O
O19 -.4141(2) -.12245(17) .68969(15) .0768(6) Uani d . 1 . . O
C20 -.5433(4) -.0646(3) .6862(3) .0934(11) Uani d . 1 . . C
H20A -.5433 -.0427 .7519 .140 Uiso calc R 1 . . H
H20B -.6222 -.1103 .6597 .140 Uiso calc R 1 . . H
H20C -.5494 -.0029 .6447 .140 Uiso calc R 1 . . H
C21 -.2585(3) -.3296(2) .6261(2) .0657(8) Uani d . 1 . . C
O22 -.1547(2) -.38419(18) .6431(2) .0980(9) Uani d . 1 . . O
O23 -.3874(2) -.36713(16) .62029(18) .0809(7) Uani d . 1 . . O
C24 -.3958(4) -.4819(2) .6340(3) .0881(10) Uani d . 1 . . C
H24A -.4919 -.5022 .6250 .132 Uiso calc R 1 . . H
H24B -.3426 -.5008 .6998 .132 Uiso calc R 1 . . H
H24C -.3586 -.5185 .5864 .132 Uiso calc R 1 . . H

loop_
_atom_site_aniso_label
_atom_site_aniso_U_11
_atom_site_aniso_U_22
_atom_site_aniso_U_33
_atom_site_aniso_U_12
_atom_site_aniso_U_13
_atom_site_aniso_U_23
N1 .0551(14) .0702(16) .0712(15) .0083(12) .0139(11) .0047(11)
C2 .0516(16) .0723(18) .0636(17) .0062(14) .0109(13) .0037(13)
C3 .0574(17) .0643(18) .0593(16) .0036(13) .0161(13) .0046(12)
C4 .0457(14) .0630(16) .0562(14) .0080(12) .0098(12) .0058(12)
C5 .0611(17) .0661(18) .0643(17) .0010(14) .0127(14) -.0020(13)
C6 .0651(18) .0544(16) .0742(18) .0025(13) .0189(15) .0027(12)
C7 .0565(16) .0506(16) .0738(19) .0044(12) .0134(14) .0075(13)
O8 .0826(15) .0781(15) .0743(13) -.0006(11) .0249(12) -.0044(11)
O9 .0930(16) .0580(12) .0848(14) .0073(11) .0279(12) .0055(10)
C10 .130(3) .073(2) .110(3) .012(2) .049(3) .0248(19)
C11 .0562(17) .0620(18) .0729(18) .0063(14) .0183(14) .0026(14)
O12 .0713(14) .0657(14) .124(2) .0052(11) .0177(13) .0103(12)
O13 .0572(12) .0666(13) .0855(14) -.0003(10) .0088(10) -.0014(10)
C14 .063(2) .102(3) .093(2) -.0203(18) .0091(18) -.0061(19)
C15 .0535(16) .0565(16) .0681(17) .0061(13) .0065(13) .0057(13)
C16 .0578(17) .0559(16) .0659(17) .0089(13) .0083(14) .0016(12)
C17 .0523(16) .0673(18) .0666(18) .0009(14) .0087(14) .0002(14)
O18 .0612(13) .1110(19) .0760(14) .0201(12) .0048(11) -.0046(12)
O19 .0692(14) .0845(15) .0759(14) .0167(11) .0180(11) -.0029(10)
C20 .084(2) .090(2) .111(3) .0199(19) .034(2) -.018(2)
C21 .0570(17) .0631(18) .0725(19) .0030(14) .0095(14) -.0012(14)
O22 .0581(14) .0657(14) .162(2) .0134(11) .0152(14) .0152(13)
O23 .0642(14) .0687(14) .1133(18) -.0020(10) .0297(12) .0048(11)
C24 .098(3) .067(2) .102(3) -.0158(19) .030(2) .0102(17)

loop_
_atom_type_symbol
_atom_type_description
_atom_type_scat_dispersion_real
_atom_type_scat_dispersion_imag
_atom_type_scat_source
C C .0033 .0016 'International Tables Vol C Tables 4.2.6.8 and 6.1.1.4'
H H .0000 .0000 'International Tables Vol C Tables 4.2.6.8 and 6.1.1.4'
N N .0061 .0033 'International Tables Vol C Tables 4.2.6.8 and 6.1.1.4'
O O .0106 .0060 'International Tables Vol C Tables 4.2.6.8 and 6.1.1.4'

loop_
_geom_angle_atom_site_label_1
_geom_angle_atom_site_label_2
_geom_angle_atom_site_label_3
_geom_angle
_geom_angle_publ_flag
C5 N1 C2 109.0(2) yes
C5 N1 C6 124.8(2) yes
C2 N1 C6 126.2(2) yes
C3 C2 N1 106.7(3) yes
C3 C2 C11 131.4(3) yes
N1 C2 C11 121.9(3) yes
C2 C3 C4 109.2(2) yes
C2 C3 H3 125.4 ?
C4 C3 H3 125.4 ?
C5 C4 C3 105.8(2) yes
C5 C4 C15 129.3(2) yes
C3 C4 C15 124.8(2) yes
N1 C5 C4 109.3(2) yes
N1 C5 H5 125.4 ?
C4 C5 H5 125.4 ?
N1 C6 C7 111.0(2) ?
N1 C6 H6A 109.4 ?
C7 C6 H6A 109.4 ?
N1 C6 H6B 109.4 ?
C7 C6 H6B 109.4 ?
H6A C6 H6B 108.0 ?
O8 C7 O9 123.9(3) ?
O8 C7 C6 126.4(3) ?
O9 C7 C6 109.6(2) ?
C7 O9 C10 116.6(3) ?
O9 C10 H10A 109.5 ?
O9 C10 H10B 109.5 ?
H10A C10 H10B 109.5 ?
O9 C10 H10C 109.5 ?
H10A C10 H10C 109.5 ?
H10B C10 H10C 109.5 ?
O12 C11 O13 124.1(3) ?
O12 C11 C2 125.0(3) ?
O13 C11 C2 110.8(2) ?
C11 O13 C14 114.7(2) ?
O13 C14 H14A 109.5 ?
O13 C14 H14B 109.5 ?
H14A C14 H14B 109.5 ?
O13 C14 H14C 109.5 ?
H14A C14 H14C 109.5 ?
H14B C14 H14C 109.5 ?
C16 C15 C4 129.6(3) yes
C16 C15 H15 115.2 ?
C4 C15 H15 115.2 ?
C15 C16 C21 119.1(2) yes
C15 C16 C17 123.2(3) yes
C21 C16 C17 117.7(2) yes
O18 C17 O19 124.6(3) ?
O18 C17 C16 124.0(3) ?
O19 C17 C16 111.4(2) ?
C17 O19 C20 115.8(2) ?
O19 C20 H20A 109.5 ?
O19 C20 H20B 109.5 ?
H20A C20 H20B 109.5 ?
O19 C20 H20C 109.5 ?
H20A C20 H20C 109.5 ?
H20B C20 H20C 109.5 ?
O22 C21 O23 124.1(3) ?
O22 C21 C16 124.6(3) ?
O23 C21 C16 111.1(2) ?
C21 O23 C24 115.2(2) ?
O23 C24 H24A 109.5 ?
O23 C24 H24B 109.5 ?
H24A C24 H24B 109.5 ?
O23 C24 H24C 109.5 ?
H24A C24 H24C 109.5 ?
H24B C24 H24C 109.5 ?

loop_
_geom_bond_atom_site_label_1
_geom_bond_atom_site_label_2
_geom_bond_site_symmetry_2
_geom_bond_distance
_geom_bond_publ_flag
N1 C5 . 1.358(4) yes
N1 C2 . 1.420(4) yes
N1 C6 . 1.470(3) yes
C2 C3 . 1.366(4) yes
C2 C11 . 1.462(4) yes
C3 C4 . 1.433(4) yes
C3 H3 . .9300 ?
C4 C5 . 1.394(4) yes
C4 C15 . 1.451(4) yes
C5 H5 . .9300 ?
C6 C7 . 1.517(4) ?
C6 H6A . .9700 ?
C6 H6B . .9700 ?
C7 O8 . 1.208(3) ?
C7 O9 . 1.338(3) ?
O9 C10 . 1.455(4) ?
C10 H10A . .9600 ?
C10 H10B . .9600 ?
C10 H10C . .9600 ?
C11 O12 . 1.204(3) ?
C11 O13 . 1.340(3) ?
O13 C14 . 1.472(4) ?
C14 H14A . .9600 ?
C14 H14B . .9600 ?
C14 H14C . .9600 ?
C15 C16 . 1.334(4) yes
C15 H15 . .9300 ?
C16 C21 . 1.494(4) yes
C16 C17 . 1.513(4) yes
C17 O18 . 1.211(3) ?
C17 O19 . 1.326(3) ?
O19 C20 . 1.460(4) ?
C20 H20A . .9600 ?
C20 H20B . .9600 ?
C20 H20C . .9600 ?
C21 O22 . 1.205(3) ?
C21 O23 . 1.342(3) ?
O23 C24 . 1.456(4) ?
C24 H24A . .9600 ?
C24 H24B . .9600 ?
C24 H24C . .9600 ?

loop_
_geom_torsion_atom_site_label_1
_geom_torsion_atom_site_label_2
_geom_torsion_atom_site_label_3
_geom_torsion_atom_site_label_4
_geom_torsion
_geom_torsion_publ_flag
C5 N1 C2 C3 .0(3) ?
C6 N1 C2 C3 -179.4(3) ?
C5 N1 C2 C11 178.3(2) ?
C6 N1 C2 C11 -1.2(4) ?
N1 C2 C3 C4 -1.1(3) ?
C11 C2 C3 C4 -179.1(3) ?
C2 C3 C4 C5 1.7(3) ?
C2 C3 C4 C15 -176.2(2) ?
C2 N1 C5 C4 1.1(3) ?
C6 N1 C5 C4 -179.5(2) ?
C3 C4 C5 N1 -1.7(3) ?
C15 C4 C5 N1 176.2(3) ?
C5 N1 C6 C7 -109.3(3) ?
C2 N1 C6 C7 70.1(3) yes
N1 C6 C7 O8 22.4(4) yes
N1 C6 C7 O9 -158.4(2) ?
O8 C7 O9 C10 -4.6(4) ?
C6 C7 O9 C10 176.2(3) ?
C3 C2 C11 O12 174.9(3) ?
N1 C2 C11 O12 -2.9(5) yes
C3 C2 C11 O13 -5.1(4) ?
N1 C2 C11 O13 177.2(2) ?
O12 C11 O13 C14 2.5(4) ?
C2 C11 O13 C14 -177.6(2) ?
C5 C4 C15 C16 -8.3(5) yes
C3 C4 C15 C16 169.2(3) ?
C4 C15 C16 C21 -177.9(3) ?
C4 C15 C16 C17 2.7(5) yes
C15 C16 C17 O18 91.5(4) yes
C21 C16 C17 O18 -87.9(4) ?
C15 C16 C17 O19 -88.5(3) ?
C21 C16 C17 O19 92.0(3) ?
O18 C17 O19 C20 -1.1(4) ?
C16 C17 O19 C20 179.0(2) ?
C15 C16 C21 O22 6.0(5) yes
C17 C16 C21 O22 -174.5(3) ?
C15 C16 C21 O23 -177.5(2) ?
C17 C16 C21 O23 1.9(4) ?
O22 C21 O23 C24 -1.4(4) ?
C16 C21 O23 C24 -177.8(2) ?

loop_
_cod_related_entry_id
_cod_related_entry_database
_cod_related_entry_code
1 ChemSpider 3459472
